data_7123783
loop_
_publ_author_name
'Guo, Hai-Ming'
'Yang, Xin-He'
'Li, Jianping'
'Wang, Dong-Chao'
'Xie, Ming-Sheng'
'Qu, Gui-Rong'

_publ_section_title
;
 Enantioselective Dearomative [3+2] Cycloaddition of 2-Nitrobenzofurans
 with Aldehyde-Derived Morita&#x2212;Baylis&#x2212;Hillman Carbonates
;
_journal_name_full 'Chemical Communications'
_journal_paper_doi 10.1039/C9CC04542B
_journal_year 2019
_chemical_absolute_configuration syn
_chemical_compound_source Synthesis
_chemical_formula_moiety 'C23 H29 N3 O7, 0.25(C3 H6 O), 0.75(C H2 Cl2)'
_chemical_formula_sum 'C24.5 H32 Cl1.5 N3 O7.25'
_chemical_formula_weight 537.70
_chemical_melting_point 379.6(15)
_chemical_name_systematic
'tert-Butyl (5aS,10bS,11aS)-6-acetyl-11a-hydroperoxy-3,3,10b-trimethyl-1,4-dioxo-1,3,4,5a,6,10b,11,11a-octahydro-2H-pyrazino[1',2':1,5]pyrrolo[2,3-b]indole-2-carboxylate (16)'
_space_group_crystal_system triclinic
_space_group_IT_number 1
_space_group_name_Hall 'P 1'
_space_group_name_H-M_alt 'P 1'
_symmetry_space_group_name_Hall 'P 1'
_symmetry_space_group_name_H-M 'P 1'
_atom_sites_solution_hydrogens geom
_atom_sites_solution_primary dual
_audit_creation_date 2018-06-21
_audit_creation_method
;
Olex2 1.2
(compiled 2018.05.29 svn.r3508 for OlexSys, GUI svn.r5506)
;
_audit_update_record
;
2019-06-05 deposited with the CCDC.    2019-07-05 downloaded from the CCDC.
;
_cell_angle_alpha 108.424(2)
_cell_angle_beta 107.555(2)
_cell_angle_gamma 90.707(3)
_cell_formula_units_Z 2
_cell_length_a 8.3479(5)
_cell_length_b 13.3110(7)
_cell_length_c 13.7777(7)
_cell_measurement_reflns_used 9831
_cell_measurement_temperature 100
_cell_measurement_theta_max 25.419
_cell_measurement_theta_min 3.111
_cell_volume 1375.00(13)
_computing_cell_refinement 'SAINT V8.38A (2016)'
_computing_data_collection 'Bruker APEX3 v2016.1-0'
_computing_data_reduction 'SAINT V8.38A (2016)'
_computing_publication_material 'Olex2 (Dolomanov et al., 2009)'
_computing_structure_refinement 'ShelXL (Sheldrick, 2015)'
_computing_structure_solution 'ShelXT (Sheldrick, 2015)'
_diffrn_ambient_temperature 100
_diffrn_measured_fraction_theta_full 0.998
_diffrn_measured_fraction_theta_max 0.995
_diffrn_measurement_device 'CMOS area detector'
_diffrn_measurement_device_type 'Bruker D8QUEST'
_diffrn_measurement_method '\w and \f scans'
_diffrn_radiation_monochromator graphite
_diffrn_radiation_type MoK\a
_diffrn_radiation_wavelength 0.71073
_diffrn_reflns_av_R_equivalents 0.0436
_diffrn_reflns_av_unetI/netI 0.0324
_diffrn_reflns_Laue_measured_fraction_full 0.998
_diffrn_reflns_Laue_measured_fraction_max 0.995
_diffrn_reflns_limit_h_max 10
_diffrn_reflns_limit_h_min -10
_diffrn_reflns_limit_k_max 16
_diffrn_reflns_limit_k_min -15
_diffrn_reflns_limit_l_max 16
_diffrn_reflns_limit_l_min -16
_diffrn_reflns_number 54643
_diffrn_reflns_point_group_measured_fraction_full 0.953
_diffrn_reflns_point_group_measured_fraction_max 0.948
_diffrn_reflns_theta_full 25.242
_diffrn_reflns_theta_max 25.478
_diffrn_reflns_theta_min 3.111
_diffrn_source 'sealed tube'
_exptl_absorpt_coefficient_mu 0.235
_exptl_absorpt_correction_T_max 0.7452
_exptl_absorpt_correction_T_min 0.6675
_exptl_absorpt_correction_type multi-scan
_exptl_absorpt_process_details 'SADABS v2016/2'
_exptl_crystal_colour colorless
_exptl_crystal_density_diffrn 1.299
_exptl_crystal_description block
_exptl_crystal_F_000 567
_exptl_crystal_recrystallization_method 'Re-crystallisation from solvent'
_exptl_crystal_size_max 0.25
_exptl_crystal_size_mid 0.21
_exptl_crystal_size_min 0.16
_refine_diff_density_max 0.522
_refine_diff_density_min -0.424
_refine_diff_density_rms 0.071
_refine_ls_abs_structure_details
;
 Flack x determined using 3381 quotients [(I+)-(I-)]/[(I+)+(I-)]
 (Parsons, Flack and Wagner, Acta Cryst. B69 (2013) 249-259).
;
_refine_ls_abs_structure_Flack 0.15(2)
_refine_ls_extinction_method none
_refine_ls_goodness_of_fit_ref 1.080
_refine_ls_hydrogen_treatment constr
_refine_ls_matrix_type full
_refine_ls_number_parameters 893
_refine_ls_number_reflns 9648
_refine_ls_number_restraints 640
_refine_ls_restrained_S_all 1.092
_refine_ls_R_factor_all 0.0847
_refine_ls_R_factor_gt 0.0745
_refine_ls_shift/su_max 0.000
_refine_ls_shift/su_mean 0.000
_refine_ls_structure_factor_coef Fsqd
_refine_ls_weighting_details 'w=1/[\s^2^(Fo^2^)+(0.0846P)^2^+1.9531P] where P=(Fo^2^+2Fc^2^)/3'
_refine_ls_weighting_scheme calc
_refine_ls_wR_factor_gt 0.1817
_refine_ls_wR_factor_ref 0.1899
_reflns_Friedel_coverage 0.905
_reflns_Friedel_fraction_full 0.909
_reflns_Friedel_fraction_max 0.900
_reflns_number_gt 8510
_reflns_number_total 9648
_reflns_threshold_expression 'I > 2\s(I)'
_cod_data_source_file c9cc04542b2.cif
_cod_data_source_block 7062
_cod_depositor_comments
;
The following automatic conversions were performed:

'_chemical_melting_point' value '378.15-381.15' was changed to
'379.6(15)' - the average value was taken and precision was
estimated.

Automatic conversion script
Id: cif_fix_values 4973 2017-02-22 13:04:09Z antanas 
;
_cod_original_formula_sum 'C24.50 H32 Cl1.50 N3 O7.25'
_cod_database_code 7123783
_shelx_shelxl_version_number 2017/1

loop_
_space_group_symop_operation_xyz
'x, y, z'

loop_
_atom_site_label
_atom_site_type_symbol
_atom_site_fract_x
_atom_site_fract_y
_atom_site_fract_z
_atom_site_U_iso_or_equiv
_atom_site_adp_type
_atom_site_occupancy
_atom_site_site_symmetry_order
_atom_site_calc_flag
_atom_site_refinement_flags_posn
_atom_site_refinement_flags_adp
_atom_site_refinement_flags_occupancy
_atom_site_disorder_assembly
_atom_site_disorder_group
O1 O 0.3631(6) 0.6221(5) 0.5933(4) 0.0504(14) Uani 1 1 d . . . . .
O2 O -0.1201(6) 0.5752(4) 0.3710(4) 0.0343(10) Uani 1 1 d . . . . .
O3 O -0.0882(8) 0.6797(4) 0.4553(4) 0.0512(14) Uani 1 1 d . . . . .
H3 H -0.082004 0.671826 0.514418 0.077 Uiso 1 1 calc GR . . . .
O4 O -0.0228(6) 0.6574(3) 0.2202(3) 0.0355(10) Uani 1 1 d . . . . .
O5 O 0.3134(14) 0.8595(9) 0.3170(9) 0.040(2) Uani 0.5 1 d . U P A 1
O5* O 0.3218(16) 0.7961(13) 0.2859(10) 0.057(3) Uani 0.5 1 d D U P B 2
O6 O 0.0632(11) 0.8729(6) 0.3476(7) 0.0289(17) Uani 0.5 1 d . U P A 1
O6* O 0.2142(17) 0.8992(9) 0.4028(9) 0.058(3) Uani 0.5 1 d . U P B 2
O7 O 0.4618(6) 0.3317(4) 0.5939(4) 0.0377(11) Uani 1 1 d . . . . .
N1 N 0.1991(7) 0.7273(4) 0.3741(4) 0.0372(13) Uani 1 1 d . . . . .
N2 N 0.1678(6) 0.5463(4) 0.4283(4) 0.0293(11) Uani 1 1 d . . . . .
N3 N 0.2799(6) 0.3908(4) 0.4726(4) 0.0271(11) Uani 1 1 d . . . . .
C1 C 0.3125(9) 0.7301(6) 0.4811(7) 0.057(2) Uani 1 1 d D U . . .
C2 C 0.2794(8) 0.6279(6) 0.5060(5) 0.0362(15) Uani 1 1 d . . . . .
C3 C 0.1310(7) 0.4412(5) 0.4363(4) 0.0264(12) Uani 1 1 d . . . . .
H3a H 0.055631 0.444892 0.481357 0.032 Uiso 1 1 calc R . . . .
C4 C 0.3166(7) 0.3221(5) 0.3810(5) 0.0264(12) Uani 1 1 d . . . . .
C5 C 0.4582(8) 0.2720(6) 0.3752(5) 0.0372(15) Uani 1 1 d . . . . .
H5 H 0.552889 0.282169 0.437952 0.045 Uiso 1 1 calc R . . . .
C6 C 0.4580(9) 0.2059(6) 0.2742(6) 0.0446(17) Uani 1 1 d . . . . .
H6 H 0.553071 0.169024 0.268118 0.054 Uiso 1 1 calc R . . . .
C7 C 0.3222(9) 0.1932(6) 0.1829(6) 0.0463(18) Uani 1 1 d . . . . .
H7 H 0.325740 0.148534 0.114622 0.056 Uiso 1 1 calc R . . . .
C8 C 0.1809(9) 0.2443(5) 0.1892(5) 0.0372(15) Uani 1 1 d . . . . .
H8 H 0.086991 0.234580 0.126063 0.045 Uiso 1 1 calc R . . . .
C9 C 0.1787(7) 0.3102(5) 0.2894(5) 0.0274(12) Uani 1 1 d . . . . .
C10 C 0.0405(7) 0.3722(5) 0.3171(4) 0.0256(12) Uani 1 1 d . . . . .
C11 C -0.0092(8) 0.4508(5) 0.2530(5) 0.0319(14) Uani 1 1 d . . . . .
H11a H 0.058417 0.445747 0.204069 0.038 Uiso 1 1 calc R . . . .
H11b H -0.130881 0.436397 0.210027 0.038 Uiso 1 1 calc R . . . .
C12 C 0.0310(7) 0.5604(5) 0.3416(4) 0.0250(12) Uani 1 1 d . . . . .
C13 C 0.0695(8) 0.6528(5) 0.3070(5) 0.0308(14) Uani 1 1 d . . . . .
C14 C 0.195(2) 0.8251(14) 0.3365(13) 0.028(3) Uani 0.5 1 d . U P A 1
C14* C 0.256(2) 0.8095(15) 0.3505(14) 0.039(4) Uani 0.5 1 d D U P B 2
C15 C 0.0325(19) 0.9746(11) 0.3254(11) 0.038(3) Uani 0.5 1 d . U P A 1
C15* C 0.264(3) 1.0011(16) 0.3874(15) 0.070(5) Uani 0.5 1 d . U P B 2
C16 C 0.166(3) 1.0618(14) 0.4049(18) 0.069(5) Uani 0.5 1 d . U P A 1
H16a H 0.152238 1.126013 0.384167 0.104 Uiso 0.5 1 calc GR . P A 1
H16b H 0.277688 1.039751 0.405734 0.104 Uiso 0.5 1 calc GR . P A 1
H16c H 0.155423 1.077247 0.476961 0.104 Uiso 0.5 1 calc GR . P A 1
C16* C 0.455(3) 1.017(2) 0.414(2) 0.112(8) Uani 0.5 1 d . U P B 2
H16d H 0.510021 0.995251 0.476392 0.168 Uiso 0.5 1 calc GR . P B 2
H16e H 0.492622 1.092247 0.430210 0.168 Uiso 0.5 1 calc GR . P B 2
H16f H 0.486090 0.973363 0.351475 0.168 Uiso 0.5 1 calc GR . P B 2
C17 C -0.136(3) 0.9903(14) 0.3376(17) 0.062(5) Uani 0.5 1 d . U P A 1
H17a H -0.213288 0.924436 0.295369 0.094 Uiso 0.5 1 calc GR . P A 1
H17b H -0.180125 1.048224 0.311516 0.094 Uiso 0.5 1 calc GR . P A 1
H17c H -0.126757 1.008802 0.413971 0.094 Uiso 0.5 1 calc GR . P A 1
C17* C 0.224(5) 1.0772(18) 0.467(2) 0.110(8) Uani 0.5 1 d . U P B 2
H17d H 0.108043 1.058407 0.463365 0.164 Uiso 0.5 1 calc GR . P B 2
H17e H 0.232709 1.146366 0.456550 0.164 Uiso 0.5 1 calc GR . P B 2
H17f H 0.302501 1.081316 0.537412 0.164 Uiso 0.5 1 calc GR . P B 2
C18 C 0.031(2) 0.9596(12) 0.2104(12) 0.048(4) Uani 0.5 1 d . U P A 1
H18a H -0.059601 0.903860 0.158688 0.071 Uiso 0.5 1 calc GR . P A 1
H18b H 0.140375 0.938588 0.202946 0.071 Uiso 0.5 1 calc GR . P A 1
H18c H 0.012756 1.026716 0.195869 0.071 Uiso 0.5 1 calc GR . P A 1
C18* C 0.172(2) 0.9971(14) 0.2755(13) 0.057(4) Uani 0.5 1 d . U P B 2
H18d H 0.204392 0.938309 0.224132 0.085 Uiso 0.5 1 calc GR . P B 2
H18e H 0.200254 1.064591 0.266607 0.085 Uiso 0.5 1 calc GR . P B 2
H18f H 0.049579 0.985871 0.261984 0.085 Uiso 0.5 1 calc GR . P B 2
C19 C 0.319(3) 0.8400(11) 0.5599(15) 0.056(5) Uani 0.5 1 d D U P C 1
H19a H 0.348641 0.893965 0.531720 0.084 Uiso 0.5 1 calc GR . P C 1
H19b H 0.403657 0.847968 0.629637 0.084 Uiso 0.5 1 calc GR . P C 1
H19c H 0.207460 0.849395 0.569539 0.084 Uiso 0.5 1 calc GR . P C 1
C19* C 0.262(4) 0.8120(14) 0.5739(15) 0.072(6) Uani 0.5 1 d D U P C 2
H19d H 0.351125 0.872655 0.612249 0.108 Uiso 0.5 1 calc GR . P C 2
H19e H 0.248784 0.777386 0.624456 0.108 Uiso 0.5 1 calc GR . P C 2
H19f H 0.155302 0.837328 0.542908 0.108 Uiso 0.5 1 calc GR . P C 2
C20 C 0.4848(17) 0.7222(16) 0.4543(16) 0.053(4) Uani 0.5 1 d D U P C 1
H20a H 0.472903 0.658494 0.391462 0.079 Uiso 0.5 1 calc GR . P C 1
H20b H 0.575800 0.717454 0.516601 0.079 Uiso 0.5 1 calc GR . P C 1
H20c H 0.512040 0.785760 0.438249 0.079 Uiso 0.5 1 calc GR . P C 1
C20* C 0.5048(16) 0.7478(18) 0.513(2) 0.075(6) Uani 0.5 1 d D U P C 2
H20d H 0.539523 0.718468 0.449014 0.112 Uiso 0.5 1 calc GR . P C 2
H20e H 0.555112 0.711976 0.565476 0.112 Uiso 0.5 1 calc GR . P C 2
H20f H 0.543341 0.824426 0.546137 0.112 Uiso 0.5 1 calc GR . P C 2
C21 C 0.3426(8) 0.3827(5) 0.5740(5) 0.0327(14) Uani 1 1 d . . . . .
C22 C 0.2618(10) 0.4370(7) 0.6567(5) 0.0461(19) Uani 1 1 d . . . . .
H22a H 0.325967 0.430514 0.726397 0.069 Uiso 1 1 calc GR . . . .
H22b H 0.145275 0.403612 0.634164 0.069 Uiso 1 1 calc GR . . . .
H22c H 0.261158 0.512625 0.663766 0.069 Uiso 1 1 calc GR . . . .
C23 C -0.1132(9) 0.2986(6) 0.3046(7) 0.0436(17) Uani 1 1 d . . . . .
H23a H -0.077565 0.254746 0.350832 0.065 Uiso 1 1 calc GR . . . .
H23b H -0.161068 0.252306 0.229065 0.065 Uiso 1 1 calc GR . . . .
H23c H -0.198897 0.341920 0.325933 0.065 Uiso 1 1 calc GR . . . .
O1' O 0.8718(7) 0.3319(4) 0.6215(4) 0.0470(13) Uani 1 1 d . . . . .
O2' O 0.6169(6) 0.3718(4) 0.8475(3) 0.0351(10) Uani 1 1 d . . . . .
O3' O 0.5566(7) 0.2697(4) 0.7634(4) 0.0544(15) Uani 1 1 d . . . . .
H3' H 0.504702 0.278867 0.704906 0.082 Uiso 1 1 calc GR . . . .
O4' O 0.8653(6) 0.2848(3) 0.9916(3) 0.0355(10) Uani 1 1 d . . . . .
O5" O 1.112(2) 0.1084(16) 0.9075(15) 0.064(5) Uani 0.5 1 d D U P D 2
O5' O 1.145(2) 0.1588(12) 0.9347(14) 0.051(4) Uani 0.5 1 d D U P E 1
O6" O 0.8296(15) 0.0696(9) 0.8602(11) 0.061(3) Uani 0.5 1 d . U P D 2
O6' O 0.9120(14) 0.0463(7) 0.8119(7) 0.0335(19) Uani 0.5 1 d . U P E 1
O7' O 0.9839(6) 0.6206(4) 0.6266(4) 0.0397(11) Uani 1 1 d . . . . .
N1' N 0.9291(8) 0.2209(4) 0.8372(4) 0.0396(13) Uani 1 1 d . . . . .
N2' N 0.8460(7) 0.4023(4) 0.7877(4) 0.0284(11) Uani 1 1 d . . . . .
N3' N 0.9204(6) 0.5606(4) 0.7466(4) 0.0271(11) Uani 1 1 d . . . . .
C1' C 0.9200(13) 0.2180(6) 0.7270(7) 0.060(2) Uani 1 1 d . . . . .
C2' C 0.8733(9) 0.3212(6) 0.7071(5) 0.0368(15) Uani 1 1 d . . . . .
C3' C 0.8056(8) 0.5088(5) 0.7835(4) 0.0254(12) Uani 1 1 d . . . . .
H3'a H 0.684798 0.506384 0.739960 0.030 Uiso 1 1 calc R . . . .
C4' C 1.0527(8) 0.6278(5) 0.8386(5) 0.0279(13) Uani 1 1 d . . . . .
C5' C 1.2011(9) 0.6798(5) 0.8453(5) 0.0358(15) Uani 1 1 d . . . . .
H5' H 1.231390 0.672279 0.782439 0.043 Uiso 1 1 calc R . . . .
C6' C 1.3053(10) 0.7436(6) 0.9467(6) 0.0457(17) Uani 1 1 d . . . . .
H6' H 1.408041 0.780350 0.952873 0.055 Uiso 1 1 calc R . . . .
C7' C 1.2630(10) 0.7548(6) 1.0389(6) 0.0476(18) Uani 1 1 d . . . . .
H7' H 1.336020 0.799232 1.107299 0.057 Uiso 1 1 calc R . . . .
C8' C 1.1151(10) 0.7016(6) 1.0315(5) 0.0403(16) Uani 1 1 d . . . . .
H8' H 1.086365 0.708420 1.094735 0.048 Uiso 1 1 calc R . . . .
C9' C 1.0090(8) 0.6385(5) 0.9317(5) 0.0286(13) Uani 1 1 d . . . . .
C10' C 0.8408(8) 0.5764(5) 0.9050(4) 0.0266(12) Uani 1 1 d . . . . .
C11' C 0.8508(9) 0.4935(5) 0.9635(5) 0.0324(14) Uani 1 1 d . . . . .
H11c H 0.967761 0.496691 1.011108 0.039 Uiso 1 1 calc R . . . .
H11d H 0.774431 0.506905 1.007859 0.039 Uiso 1 1 calc R . . . .
C12' C 0.7963(8) 0.3865(5) 0.8750(4) 0.0268(13) Uani 1 1 d . . . . .
C13' C 0.8672(8) 0.2924(5) 0.9063(4) 0.0294(13) Uani 1 1 d . . . . .
C14" C 0.971(3) 0.123(2) 0.873(3) 0.043(5) Uani 0.5 1 d D U P D 2
C14' C 1.011(3) 0.1404(19) 0.867(2) 0.034(4) Uani 0.5 1 d D U P E 1
C15" C 0.821(3) -0.0283(15) 0.8873(18) 0.075(5) Uani 0.5 1 d . U P D 2
C15' C 0.984(2) -0.0536(12) 0.8269(12) 0.039(3) Uani 0.5 1 d . U P E 1
C16" C 0.900(4) -0.103(2) 0.811(2) 0.095(7) Uani 0.5 1 d . U P D 2
H16g H 0.834603 -0.109894 0.735949 0.142 Uiso 0.5 1 calc GR . P D 2
H16h H 0.899084 -0.172720 0.819530 0.142 Uiso 0.5 1 calc GR . P D 2
H16i H 1.016707 -0.073066 0.826636 0.142 Uiso 0.5 1 calc GR . P D 2
C16' C 1.133(3) -0.0699(14) 0.7986(15) 0.065(4) Uani 0.5 1 d . U P E 1
H16j H 1.223771 -0.013140 0.849184 0.098 Uiso 0.5 1 calc GR . P E 1
H16k H 1.112255 -0.068649 0.725061 0.098 Uiso 0.5 1 calc GR . P E 1
H16l H 1.167988 -0.139133 0.801963 0.098 Uiso 0.5 1 calc GR . P E 1
C17" C 0.640(3) -0.0530(18) 0.868(2) 0.099(7) Uani 0.5 1 d . U P D 2
H17g H 0.600786 0.006918 0.914383 0.148 Uiso 0.5 1 calc GR . P D 2
H17h H 0.622572 -0.117296 0.885824 0.148 Uiso 0.5 1 calc GR . P D 2
H17i H 0.577001 -0.065153 0.792349 0.148 Uiso 0.5 1 calc GR . P D 2
C17' C 0.819(3) -0.1349(14) 0.7548(18) 0.079(5) Uani 0.5 1 d . U P E 1
H17j H 0.832634 -0.202907 0.768181 0.119 Uiso 0.5 1 calc GR . P E 1
H17k H 0.801910 -0.146570 0.678318 0.119 Uiso 0.5 1 calc GR . P E 1
H17l H 0.721036 -0.105628 0.773422 0.119 Uiso 0.5 1 calc GR . P E 1
C18" C 0.940(4) -0.0140(19) 1.003(2) 0.096(7) Uani 0.5 1 d . U P D 2
H18g H 1.056471 -0.019602 1.002790 0.144 Uiso 0.5 1 calc GR . P D 2
H18h H 0.904356 -0.069688 1.027687 0.144 Uiso 0.5 1 calc GR . P D 2
H18i H 0.933295 0.056219 1.052638 0.144 Uiso 0.5 1 calc GR . P D 2
C18' C 0.9977(17) -0.0534(10) 0.9369(10) 0.029(3) Uani 0.5 1 d . U P E 1
H18j H 1.095530 -0.003659 0.989934 0.044 Uiso 0.5 1 calc GR . P E 1
H18k H 1.011940 -0.125314 0.940240 0.044 Uiso 0.5 1 calc GR . P E 1
H18l H 0.894500 -0.031065 0.953110 0.044 Uiso 0.5 1 calc GR . P E 1
C19' C 0.792(2) 0.1272(9) 0.6413(7) 0.116(5) Uani 1 1 d . U . . .
H19g H 0.834978 0.059010 0.641197 0.175 Uiso 1 1 calc GR . . . .
H19h H 0.773231 0.134487 0.570221 0.175 Uiso 1 1 calc GR . . . .
H19i H 0.684892 0.129444 0.657046 0.175 Uiso 1 1 calc GR . . . .
C20' C 1.094(2) 0.2043(10) 0.7111(12) 0.109(5) Uani 1 1 d . U . . .
H20g H 1.181402 0.253201 0.774321 0.163 Uiso 1 1 calc GR . . . .
H20h H 1.093704 0.220288 0.646368 0.163 Uiso 1 1 calc GR . . . .
H20i H 1.117962 0.130668 0.702641 0.163 Uiso 1 1 calc GR . . . .
C21' C 0.7044(9) 0.6486(6) 0.9204(6) 0.0413(17) Uani 1 1 d . . . . .
H21a H 0.596687 0.604899 0.900861 0.062 Uiso 1 1 calc GR . . . .
H21b H 0.692186 0.692702 0.874215 0.062 Uiso 1 1 calc GR . . . .
H21c H 0.736325 0.694612 0.996219 0.062 Uiso 1 1 calc GR . . . .
C22' C 0.8821(8) 0.5694(5) 0.6465(5) 0.0314(14) Uani 1 1 d . . . . .
C23' C 0.7157(9) 0.5197(6) 0.5654(5) 0.0394(16) Uani 1 1 d . . . . .
H23d H 0.626547 0.559775 0.586004 0.059 Uiso 1 1 calc GR . . . .
H23e H 0.695661 0.445861 0.562126 0.059 Uiso 1 1 calc GR . . . .
H23f H 0.714776 0.520678 0.494404 0.059 Uiso 1 1 calc GR . . . .
O8 O 0.260(2) 0.5136(15) 0.1606(15) 0.117(6) Uani 0.5 1 d . U P F -1
C24 C 0.530(2) 0.574(2) 0.162(2) 0.133(9) Uani 0.5 1 d G U P F -1
H24a H 0.527453 0.607128 0.107121 0.199 Uiso 0.5 1 calc GR . P F -1
H24b H 0.631194 0.536652 0.173883 0.199 Uiso 0.5 1 calc GR . P F -1
H24c H 0.534114 0.629111 0.229460 0.199 Uiso 0.5 1 calc GR . P F -1
C25 C 0.3740(19) 0.4953(13) 0.1227(13) 0.108(6) Uani 0.5 1 d G U P F -1
C26 C 0.368(4) 0.393(2) 0.034(3) 0.137(9) Uani 0.5 1 d G U P F -1
H26a H 0.471090 0.392851 0.014091 0.205 Uiso 0.5 1 calc R . P F -1
H26b H 0.358322 0.332174 0.058724 0.205 Uiso 0.5 1 calc R . P F -1
H26c H 0.269155 0.385759 -0.029662 0.205 Uiso 0.5 1 calc R . P F -1
Cl1 Cl 0.7856(18) 0.9210(10) 0.4170(6) 0.187(6) Uani 0.5 1 d . . P G -1
Cl2 Cl 0.6884(11) 0.8931(9) 0.1861(6) 0.146(4) Uani 0.5 1 d G . P G -1
C27 C 0.710(3) 0.8308(7) 0.2838(7) 0.137(13) Uani 0.5 1 d G . P G -1
H27a H 0.598407 0.793801 0.271958 0.164 Uiso 0.5 1 calc R . P G -1
H27b H 0.788598 0.776246 0.274339 0.164 Uiso 0.5 1 calc R . P G -1
Cl1* Cl 0.4782(15) 0.0304(9) 0.8085(6) 0.154(4) Uani 0.5 1 d . . P H -1
Cl2* Cl 0.6050(8) 0.0549(5) 1.0338(5) 0.0928(18) Uani 0.5 1 d . . P H -1
C27* C 0.534(2) 0.1238(17) 0.941(2) 0.080(7) Uani 0.5 1 d . . P H -1
H27c H 0.624503 0.178896 0.952347 0.095 Uiso 0.5 1 calc R . P H -1
H27d H 0.434527 0.159498 0.952773 0.095 Uiso 0.5 1 calc R . P H -1
Cl3 Cl 0.4434(12) 0.4961(10) 0.2528(8) 0.078(3) Uani 0.25 1 d . U P I 2
Cl4 Cl 0.426(2) 0.4909(11) 0.0353(9) 0.104(4) Uani 0.25 1 d G U P I 2
C28 C 0.527(8) 0.449(6) 0.146(3) 0.123(10) Uani 0.25 1 d G U P I 2
H28a H 0.515030 0.370482 0.120987 0.148 Uiso 0.25 1 calc R . P I 2
H28b H 0.648950 0.475358 0.172377 0.148 Uiso 0.25 1 calc R . P I 2
Cl3* Cl 0.494(2) 0.4585(16) 0.1810(9) 0.110(4) Uani 0.25 1 d . U P F 1
Cl4* Cl 0.2959(13) 0.4442(9) -0.0396(8) 0.073(3) Uani 0.25 1 d G U P F 1
C28* C 0.440(6) 0.385(3) 0.0423(10) 0.119(11) Uani 0.25 1 d G U P F 1
H28c H 0.544562 0.379395 0.021600 0.143 Uiso 0.25 1 calc R . P F 1
H28d H 0.390540 0.312525 0.028768 0.143 Uiso 0.25 1 calc R . P F 1

loop_
_atom_site_aniso_label
_atom_site_aniso_U_11
_atom_site_aniso_U_22
_atom_site_aniso_U_33
_atom_site_aniso_U_23
_atom_site_aniso_U_13
_atom_site_aniso_U_12
O1 0.044(3) 0.063(4) 0.023(2) 0.003(2) -0.006(2) 0.007(2)
O2 0.042(2) 0.036(3) 0.038(2) 0.024(2) 0.018(2) 0.012(2)
O3 0.092(4) 0.042(3) 0.045(3) 0.027(2) 0.045(3) 0.032(3)
O4 0.063(3) 0.030(2) 0.022(2) 0.0170(18) 0.016(2) 0.011(2)
O5 0.057(6) 0.026(5) 0.042(6) 0.015(5) 0.021(5) 0.003(5)
O5* 0.066(8) 0.063(9) 0.054(7) 0.037(7) 0.018(6) -0.010(7)
O6 0.049(4) 0.014(3) 0.033(4) 0.008(3) 0.026(3) 0.007(3)
O6* 0.099(8) 0.029(5) 0.045(6) 0.020(4) 0.015(5) -0.010(5)
O7 0.039(2) 0.042(3) 0.030(2) 0.019(2) 0.0008(18) 0.012(2)
N1 0.052(3) 0.022(3) 0.037(3) 0.006(2) 0.018(3) -0.001(2)
N2 0.037(3) 0.025(3) 0.017(2) 0.0048(19) 0.000(2) 0.006(2)
N3 0.026(2) 0.033(3) 0.026(2) 0.016(2) 0.008(2) 0.008(2)
C1 0.053(4) 0.022(4) 0.067(5) 0.007(3) -0.014(4) -0.001(3)
C2 0.033(3) 0.035(4) 0.028(3) 0.002(3) 0.001(3) 0.003(3)
C3 0.028(3) 0.032(3) 0.023(3) 0.016(2) 0.006(2) 0.006(2)
C4 0.027(3) 0.022(3) 0.027(3) 0.008(2) 0.005(2) 0.001(2)
C5 0.037(3) 0.040(4) 0.026(3) 0.006(3) 0.003(3) 0.009(3)
C6 0.037(4) 0.050(4) 0.039(4) 0.005(3) 0.011(3) 0.014(3)
C7 0.049(4) 0.044(4) 0.032(3) -0.003(3) 0.010(3) 0.006(3)
C8 0.041(4) 0.030(3) 0.028(3) 0.004(3) 0.001(3) 0.002(3)
C9 0.030(3) 0.024(3) 0.026(3) 0.012(2) 0.003(2) 0.000(2)
C10 0.029(3) 0.022(3) 0.024(3) 0.012(2) 0.002(2) -0.001(2)
C11 0.041(3) 0.021(3) 0.027(3) 0.011(2) -0.001(2) 0.001(3)
C12 0.030(3) 0.028(3) 0.020(3) 0.012(2) 0.006(2) 0.006(2)
C13 0.047(4) 0.024(3) 0.025(3) 0.009(2) 0.016(3) 0.006(3)
C14 0.039(6) 0.026(6) 0.020(5) 0.007(4) 0.013(5) 0.002(4)
C14* 0.047(10) 0.035(8) 0.029(7) 0.020(6) -0.004(6) -0.011(7)
C15 0.059(5) 0.027(5) 0.040(5) 0.018(4) 0.023(4) 0.013(4)
C15* 0.107(11) 0.042(8) 0.049(7) 0.027(7) -0.003(8) -0.031(9)
C16 0.119(13) 0.012(7) 0.062(10) 0.011(8) 0.010(10) 0.003(8)
C16* 0.100(12) 0.081(15) 0.118(18) 0.057(13) -0.038(11) -0.063(11)
C17 0.092(10) 0.043(9) 0.089(12) 0.038(9) 0.063(10) 0.049(8)
C17* 0.22(2) 0.029(9) 0.069(12) 0.011(10) 0.031(15) -0.032(13)
C18 0.085(11) 0.028(7) 0.040(7) 0.021(6) 0.025(7) 0.011(7)
C18* 0.077(10) 0.038(8) 0.049(8) 0.023(7) 0.002(7) -0.013(8)
C19 0.085(13) 0.023(8) 0.039(9) 0.009(7) -0.011(8) -0.001(9)
C19* 0.135(17) 0.015(8) 0.033(8) 0.007(7) -0.016(9) -0.014(9)
C20 0.042(8) 0.042(10) 0.052(10) 0.016(8) -0.016(7) -0.014(7)
C20* 0.062(8) 0.052(12) 0.072(12) 0.035(10) -0.045(8) -0.046(8)
C21 0.037(3) 0.037(4) 0.026(3) 0.017(3) 0.006(3) 0.007(3)
C22 0.057(4) 0.068(5) 0.027(3) 0.030(3) 0.017(3) 0.024(4)
C23 0.033(3) 0.037(4) 0.062(5) 0.026(3) 0.007(3) 0.002(3)
O1' 0.068(3) 0.051(3) 0.028(2) 0.012(2) 0.025(2) 0.017(3)
O2' 0.044(3) 0.036(3) 0.034(2) 0.022(2) 0.0127(19) 0.008(2)
O3' 0.063(3) 0.041(3) 0.046(3) 0.026(2) -0.014(2) -0.007(2)
O4' 0.048(3) 0.030(2) 0.024(2) 0.0155(19) -0.0002(18) 0.003(2)
O5" 0.050(7) 0.097(14) 0.048(10) 0.040(10) 0.002(6) 0.021(9)
O5' 0.064(8) 0.046(9) 0.044(8) 0.025(7) 0.007(6) 0.019(7)
O6" 0.056(6) 0.038(6) 0.070(7) 0.028(5) -0.015(6) -0.003(5)
O6' 0.062(5) 0.016(4) 0.020(3) 0.009(3) 0.007(3) 0.019(3)
O7' 0.052(3) 0.047(3) 0.038(2) 0.025(2) 0.028(2) 0.013(2)
N1' 0.057(4) 0.025(3) 0.037(3) 0.012(2) 0.014(3) 0.014(3)
N2' 0.046(3) 0.028(3) 0.017(2) 0.011(2) 0.015(2) 0.012(2)
N3' 0.034(3) 0.032(3) 0.025(2) 0.017(2) 0.015(2) 0.012(2)
C1' 0.116(7) 0.031(4) 0.054(5) 0.016(4) 0.057(5) 0.027(4)
C2' 0.052(4) 0.032(4) 0.027(3) 0.005(3) 0.019(3) 0.009(3)
C3' 0.038(3) 0.027(3) 0.021(3) 0.015(2) 0.017(2) 0.011(2)
C4' 0.041(3) 0.021(3) 0.029(3) 0.011(2) 0.019(3) 0.012(3)
C5' 0.047(4) 0.037(4) 0.029(3) 0.010(3) 0.021(3) 0.008(3)
C6' 0.045(4) 0.050(4) 0.047(4) 0.012(3) 0.026(3) 0.005(3)
C7' 0.052(4) 0.044(4) 0.041(4) 0.004(3) 0.018(3) -0.002(3)
C8' 0.060(4) 0.034(4) 0.031(3) 0.008(3) 0.023(3) 0.007(3)
C9' 0.044(3) 0.024(3) 0.028(3) 0.013(2) 0.021(3) 0.014(3)
C10' 0.047(3) 0.020(3) 0.023(3) 0.013(2) 0.020(3) 0.010(3)
C11' 0.057(4) 0.023(3) 0.023(3) 0.012(2) 0.017(3) 0.006(3)
C12' 0.042(3) 0.025(3) 0.019(3) 0.012(2) 0.014(2) 0.009(3)
C13' 0.038(3) 0.022(3) 0.021(3) 0.007(2) 0.000(2) 0.002(3)
C14" 0.049(7) 0.028(9) 0.043(9) 0.020(7) -0.005(8) 0.009(6)
C14' 0.064(9) 0.020(7) 0.022(6) 0.012(6) 0.014(6) 0.019(6)
C15" 0.074(9) 0.038(8) 0.087(10) 0.029(7) -0.019(8) -0.014(7)
C15' 0.063(6) 0.025(5) 0.030(5) 0.014(4) 0.008(4) 0.019(5)
C16" 0.089(14) 0.070(13) 0.083(12) 0.023(12) -0.031(11) 0.021(12)
C16' 0.110(9) 0.048(8) 0.072(9) 0.037(7) 0.059(8) 0.051(7)
C17" 0.074(10) 0.051(12) 0.14(2) 0.048(12) -0.023(11) -0.019(9)
C17' 0.107(10) 0.028(7) 0.068(9) 0.019(7) -0.025(8) 0.010(7)
C18" 0.113(16) 0.060(13) 0.095(12) 0.052(11) -0.020(12) -0.005(12)
C18' 0.048(6) 0.018(5) 0.026(5) 0.012(4) 0.013(5) 0.018(5)
C19' 0.255(16) 0.048(6) 0.032(5) -0.003(4) 0.045(7) -0.010(8)
C20' 0.170(11) 0.092(8) 0.159(11) 0.093(8) 0.129(10) 0.103(8)
C21' 0.052(4) 0.030(4) 0.057(4) 0.018(3) 0.034(4) 0.013(3)
C22' 0.042(3) 0.031(3) 0.033(3) 0.018(3) 0.022(3) 0.014(3)
C23' 0.041(4) 0.055(5) 0.035(3) 0.032(3) 0.013(3) 0.009(3)
O8 0.141(14) 0.132(14) 0.144(14) 0.095(12) 0.086(12) 0.055(11)
C24 0.117(14) 0.140(15) 0.114(14) 0.048(13) -0.007(13) 0.031(13)
C25 0.100(11) 0.142(13) 0.111(12) 0.056(11) 0.062(10) 0.050(10)
C26 0.129(16) 0.132(15) 0.138(14) 0.025(13) 0.049(13) -0.014(14)
Cl1 0.213(12) 0.167(10) 0.114(7) -0.020(7) 0.032(7) -0.062(9)
Cl2 0.108(6) 0.178(9) 0.129(7) 0.044(6) 0.016(5) -0.051(6)
C27 0.070(17) 0.16(3) 0.20(4) 0.10(3) 0.04(2) 0.011(18)
Cl1* 0.208(10) 0.145(8) 0.078(5) 0.004(5) 0.039(5) 0.073(7)
Cl2* 0.091(4) 0.102(4) 0.079(3) 0.012(3) 0.038(3) 0.040(3)
C27* 0.044(10) 0.061(12) 0.133(19) 0.020(12) 0.042(11) -0.002(8)
Cl3 0.052(5) 0.099(8) 0.092(7) 0.046(6) 0.022(5) 0.005(5)
Cl4 0.147(11) 0.081(8) 0.098(8) 0.012(7) 0.078(8) 0.012(8)
C28 0.108(16) 0.143(15) 0.113(15) 0.038(15) 0.032(14) 0.013(15)
Cl3* 0.092(9) 0.123(10) 0.088(9) 0.019(8) 0.009(7) 0.014(7)
Cl4* 0.075(6) 0.065(6) 0.091(7) 0.028(5) 0.040(5) 0.015(5)
C28* 0.12(2) 0.13(2) 0.121(19) 0.026(18) 0.078(17) -0.019(19)

loop_
_atom_type_symbol
_atom_type_description
_atom_type_scat_dispersion_real
_atom_type_scat_dispersion_imag
_atom_type_scat_source
C C 0.0033 0.0016 'International Tables Vol C Tables 4.2.6.8 and 6.1.1.4'
H H 0.0000 0.0000 'International Tables Vol C Tables 4.2.6.8 and 6.1.1.4'
Cl Cl 0.1484 0.1585 'International Tables Vol C Tables 4.2.6.8 and 6.1.1.4'
N N 0.0061 0.0033 'International Tables Vol C Tables 4.2.6.8 and 6.1.1.4'
O O 0.0106 0.0060 'International Tables Vol C Tables 4.2.6.8 and 6.1.1.4'

loop_
_geom_angle_atom_site_label_1
_geom_angle_atom_site_label_2
_geom_angle_atom_site_label_3
_geom_angle
C12 O2 O3 106.3(4)
C14 O6 C15 121.9(11)
C14* O6* C15* 120.1(16)
C1 N1 C14 121.7(8)
C13 N1 C1 127.0(6)
C13 N1 C14 110.2(8)
C13 N1 C14* 124.6(9)
C14* N1 C1 108.3(9)
C2 N2 C3 125.6(5)
C2 N2 C12 123.4(5)
C12 N2 C3 108.3(5)
C4 N3 C3 109.3(4)
C21 N3 C3 124.8(5)
C21 N3 C4 123.0(5)
N1 C1 C2 112.2(5)
N1 C1 C19 107.1(10)
N1 C1 C19* 110.5(10)
N1 C1 C20 98.1(9)
N1 C1 C20* 122.8(11)
C2 C1 C19* 98.3(10)
C2 C1 C20 106.2(9)
C19 C1 C2 121.9(11)
C19 C1 C20 108.6(13)
C20* C1 C2 103.5(9)
C20* C1 C19* 106.6(15)
O1 C2 N2 122.8(7)
O1 C2 C1 118.1(6)
N2 C2 C1 118.9(6)
N2 C3 C10 102.6(4)
N3 C3 N2 114.3(5)
N3 C3 C10 105.8(5)
C5 C4 N3 129.9(5)
C5 C4 C9 121.8(5)
C9 C4 N3 108.4(5)
C4 C5 C6 117.7(6)
C7 C6 C5 121.1(6)
C6 C7 C8 120.9(6)
C7 C8 C9 118.8(6)
C4 C9 C10 111.5(5)
C8 C9 C4 119.7(6)
C8 C9 C10 128.7(5)
C3 C10 C11 106.6(5)
C9 C10 C3 101.5(4)
C9 C10 C11 111.8(5)
C9 C10 C23 111.8(5)
C23 C10 C3 112.1(5)
C23 C10 C11 112.3(5)
C12 C11 C10 103.6(5)
O2 C12 N2 110.7(4)
O2 C12 C11 104.2(5)
O2 C12 C13 108.4(5)
N2 C12 C11 103.8(5)
N2 C12 C13 114.1(5)
C13 C12 C11 115.1(5)
O4 C13 N1 123.3(6)
O4 C13 C12 118.4(6)
N1 C13 C12 118.2(5)
O5 C14 O6 126.5(16)
O5 C14 N1 122.8(14)
O6 C14 N1 109.7(13)
O5* C14* O6* 126.6(19)
O5* C14* N1 121.7(18)
O6* C14* N1 111.5(15)
O6 C15 C16 110.3(12)
O6 C15 C18 109.3(11)
C16 C15 C18 110.2(15)
C17 C15 O6 101.8(11)
C17 C15 C16 112.7(16)
C17 C15 C18 112.2(14)
O6* C15* C16* 109.2(18)
C17* C15* O6* 102.4(17)
C17* C15* C16* 107(2)
C17* C15* C18* 115(2)
C18* C15* O6* 109.6(13)
C18* C15* C16* 112.4(19)
O7 C21 N3 119.5(6)
O7 C21 C22 122.0(5)
N3 C21 C22 118.5(5)
C12' O2' O3' 107.5(5)
C14" O6" C15" 123.9(16)
C14' O6' C15' 118.0(13)
C1' N1' C14" 120.8(13)
C13' N1' C1' 126.4(6)
C13' N1' C14" 111.1(13)
C13' N1' C14' 120.3(11)
C14' N1' C1' 113.3(11)
C2' N2' C3' 126.1(5)
C2' N2' C12' 123.4(5)
C12' N2' C3' 107.6(4)
C4' N3' C3' 109.0(4)
C22' N3' C3' 125.0(5)
C22' N3' C4' 123.3(5)
N1' C1' C2' 112.6(5)
N1' C1' C19' 111.0(8)
N1' C1' C20' 110.5(9)
C2' C1' C19' 108.4(9)
C2' C1' C20' 105.2(7)
C19' C1' C20' 109.0(10)
O1' C2' N2' 121.6(6)
O1' C2' C1' 119.2(6)
N2' C2' C1' 119.0(6)
N2' C3' C10' 102.9(4)
N3' C3' N2' 113.8(4)
N3' C3' C10' 105.8(5)
C5' C4' N3' 130.4(5)
C5' C4' C9' 120.8(6)
C9' C4' N3' 108.8(5)
C4' C5' C6' 118.0(6)
C7' C6' C5' 121.6(7)
C8' C7' C6' 120.0(7)
C7' C8' C9' 119.6(6)
C4' C9' C10' 111.6(5)
C8' C9' C4' 120.1(6)
C8' C9' C10' 128.3(5)
C9' C10' C3' 101.5(4)
C9' C10' C11' 113.1(5)
C9' C10' C21' 112.2(5)
C11' C10' C3' 105.0(5)
C21' C10' C3' 111.8(5)
C21' C10' C11' 112.5(5)
C12' C11' C10' 105.5(5)
O2' C12' N2' 111.2(4)
O2' C12' C11' 104.7(5)
O2' C12' C13' 108.5(5)
N2' C12' C11' 103.5(5)
N2' C12' C13' 113.3(5)
C11' C12' C13' 115.3(5)
O4' C13' N1' 123.0(6)
O4' C13' C12' 119.0(5)
N1' C13' C12' 118.0(5)
O5" C14" O6" 130(2)
O5" C14" N1' 121(2)
O6" C14" N1' 108.7(16)
O5' C14' O6' 129(2)
O5' C14' N1' 121.4(19)
O6' C14' N1' 109.7(16)
O6" C15" C16" 101(2)
O6" C15" C18" 111.9(15)
C16" C15" C18" 106.1(19)
C17" C15" O6" 103.7(16)
C17" C15" C16" 118(2)
C17" C15" C18" 115(2)
O6' C15' C17' 97.5(12)
C16' C15' O6' 112.6(14)
C16' C15' C17' 118.6(16)
C16' C15' C18' 115.4(14)
C18' C15' O6' 109.1(10)
C18' C15' C17' 101.7(15)
O7' C22' N3' 119.5(6)
O7' C22' C23' 121.6(5)
N3' C22' C23' 118.9(5)
C25 O8 Cl3* 35.6(8)
C25 C24 Cl3* 47.5(9)
O8 C25 C24 121.8
O8 C25 C26 121.8
O8 C25 Cl3* 111.5(15)
O8 C25 Cl4* 113.6(10)
O8 C25 C28* 138(2)
C24 C25 C26 116.3
C24 C25 Cl4* 107.4(11)
C24 C25 C28* 99(2)
C26 C25 Cl4* 43.8(15)
C26 C25 C28* 19.5(18)
Cl3* C25 C24 73.2(16)
Cl3* C25 C26 84.4(17)
Cl3* C25 Cl4* 124.1(12)
Cl3* C25 C28* 69.1(9)
C28* C25 Cl4* 55.4(5)
C25 C26 Cl3* 42.9(8)
Cl4* C26 C25 87.6(14)
Cl4* C26 Cl3* 126.2(16)
C28* C26 C25 103(3)
C28* C26 Cl3* 69(3)
C28* C26 Cl4* 119(7)
Cl1 C27 Cl2 112.9
Cl2* C27* Cl1* 108.4(12)
Cl3 C28 Cl4 112.9
C24 Cl3* O8 78.1(9)
C24 Cl3* C26 91.7(12)
C24 Cl3* C28* 92(2)
C25 Cl3* O8 33.0(7)
C25 Cl3* C24 59.4(11)
C25 Cl3* C26 52.7(11)
C25 Cl3* C28* 67.7(9)
C26 Cl3* O8 73.8(8)
C28* Cl3* O8 91.9(12)
C28* Cl3* C26 18.4(14)
C26 Cl4* C25 48.7(6)
C26 Cl4* C28* 17(2)
C28* Cl4* C25 54.6(6)
C25 C28* Cl3* 43.3(6)
C25 C28* Cl4* 69.9(6)
C26 C28* C25 57.5(19)
C26 C28* Cl3* 93(3)
C26 C28* Cl4* 44(5)
Cl4* C28* Cl3* 112.9

loop_
_geom_bond_atom_site_label_1
_geom_bond_atom_site_label_2
_geom_bond_distance
O1 C2 1.222(8)
O2 O3 1.463(7)
O2 C12 1.435(7)
O4 C13 1.232(7)
O5 C14 1.22(2)
O5* C14* 1.153(19)
O6 C14 1.300(19)
O6 C15 1.488(16)
O6* C14* 1.30(2)
O6* C15* 1.51(2)
O7 C21 1.223(8)
N1 C1 1.481(10)
N1 C13 1.341(8)
N1 C14 1.543(19)
N1 C14* 1.35(2)
N2 C2 1.353(8)
N2 C3 1.474(8)
N2 C12 1.446(7)
N3 C3 1.450(7)
N3 C4 1.426(8)
N3 C21 1.375(8)
C1 C2 1.546(11)
C1 C19 1.511(12)
C1 C19* 1.566(13)
C1 C20 1.586(13)
C1 C20* 1.525(13)
C3 C10 1.547(8)
C4 C5 1.376(9)
C4 C9 1.392(8)
C5 C6 1.391(9)
C6 C7 1.377(10)
C7 C8 1.380(10)
C8 C9 1.388(9)
C9 C10 1.500(9)
C10 C11 1.556(8)
C10 C23 1.537(9)
C11 C12 1.531(8)
C12 C13 1.516(8)
C15 C16 1.49(3)
C15 C17 1.48(2)
C15 C18 1.531(19)
C15* C16* 1.52(4)
C15* C17* 1.36(4)
C15* C18* 1.48(2)
C21 C22 1.493(9)
O1' C2' 1.229(8)
O2' O3' 1.442(7)
O2' C12' 1.424(8)
O4' C13' 1.217(7)
O5" C14" 1.18(2)
O5' C14' 1.18(2)
O6" C14" 1.31(3)
O6" C15" 1.47(2)
O6' C14' 1.35(2)
O6' C15' 1.513(16)
O7' C22' 1.227(8)
N1' C1' 1.486(9)
N1' C13' 1.347(8)
N1' C14" 1.54(3)
N1' C14' 1.38(2)
N2' C2' 1.362(8)
N2' C3' 1.476(8)
N2' C12' 1.456(7)
N3' C3' 1.465(7)
N3' C4' 1.429(8)
N3' C22' 1.363(8)
C1' C2' 1.517(10)
C1' C19' 1.518(16)
C1' C20' 1.537(15)
C3' C10' 1.563(8)
C4' C5' 1.376(9)
C4' C9' 1.402(8)
C5' C6' 1.388(10)
C6' C7' 1.383(10)
C7' C8' 1.375(11)
C8' C9' 1.377(9)
C9' C10' 1.503(9)
C10' C11' 1.548(8)
C10' C21' 1.519(9)
C11' C12' 1.508(8)
C12' C13' 1.520(8)
C15" C16" 1.52(4)
C15" C17" 1.47(3)
C15" C18" 1.56(3)
C15' C16' 1.41(3)
C15' C17' 1.59(3)
C15' C18' 1.485(19)
C22' C23' 1.479(10)
O8 C25 1.2080
O8 Cl3* 2.07(2)
C24 C25 1.5083
C24 Cl3* 1.68(3)
C25 C26 1.5091
C25 Cl3* 1.292(19)
C25 Cl4* 2.008(18)
C25 C28* 1.743(19)
C26 Cl3* 1.89(3)
C26 Cl4* 1.39(4)
C26 C28* 0.60(5)
Cl1 C27 1.7598
Cl2 C27 1.7602
Cl1* C27* 1.77(2)
Cl2* C27* 1.76(3)
Cl3 C28 1.7596
Cl4 C28 1.7604
Cl3* C28* 1.7604
Cl4* C28* 1.7603
